data_4341849
loop_
_publ_author_name
'Zhang, Shuanming'
'Pattacini, Roberto'
'Braunstein, Pierre'
'De Cola, Luisa'
'Plummer, Edward'
'Mauro, Matteo'
'Gourlaouen, Christophe'
'Daniel, Chantal'

_publ_section_title
;
 Synthesis, Structure, and Optical Properties of Pt(II) and Pd(II)
 Complexes with Oxazolyl- and Pyridyl-Functionalized DPPM-Type Ligands: A
 Combined Experimental and Theoretical Study.
;
_journal_name_full 'Inorganic chemistry'
_journal_page_first 141124111704004
_journal_paper_doi 10.1021/ic501566u
_journal_year 2014
_chemical_formula_moiety 'C60 H50 N2 P4 Pd, 4(C H2 Cl2), 2(Cl)'
_chemical_formula_sum 'C64 H58 Cl10 N2 P4 Pd'
_chemical_formula_weight 1439.90
_space_group_IT_number 14
_symmetry_cell_setting monoclinic
_symmetry_Int_Tables_number 14
_symmetry_space_group_name_Hall '-P 2ybc'
_symmetry_space_group_name_H-M 'P 1 21/c 1'
_atom_sites_solution_hydrogens geom
_atom_sites_solution_primary direct
_atom_sites_solution_secondary difmap
_audit_creation_method SHELXL-97
_cell_angle_alpha 90.00
_cell_angle_beta 102.738(2)
_cell_angle_gamma 90.00
_cell_formula_units_Z 2
_cell_length_a 11.7472(5)
_cell_length_b 18.3989(8)
_cell_length_c 15.4885(6)
_cell_measurement_reflns_used 7073
_cell_measurement_temperature 173(2)
_cell_measurement_theta_max 27.103
_cell_measurement_theta_min 0.998
_cell_volume 3265.2(2)
_computing_cell_refinement 'HKL Scalepack (Otwinowski & Minor 1997)'
_computing_data_reduction 'HKL Denzo and Scalepack (Otwinowski & Minor 1997)'
_computing_molecular_graphics ORTEP-3
_computing_publication_material PLATON
_computing_structure_refinement 'SHELXL-97 (Sheldrick, 1997)'
_computing_structure_solution 'SHELXS-97 (Sheldrick, 1997)'
_diffrn_ambient_temperature 173(2)
_diffrn_detector_area_resol_mean 9
_diffrn_measured_fraction_theta_full 0.996
_diffrn_measured_fraction_theta_max 0.996
_diffrn_measurement_device_type KappaCCD
_diffrn_measurement_method CCD
_diffrn_radiation_monochromator graphite
_diffrn_radiation_probe x-ray
_diffrn_radiation_type MoK\a
_diffrn_radiation_wavelength 0.71073
_diffrn_reflns_av_R_equivalents 0.0489
_diffrn_reflns_av_sigmaI/netI 0.0823
_diffrn_reflns_limit_h_max 15
_diffrn_reflns_limit_h_min -15
_diffrn_reflns_limit_k_max 21
_diffrn_reflns_limit_k_min -23
_diffrn_reflns_limit_l_max 19
_diffrn_reflns_limit_l_min -19
_diffrn_reflns_number 12727
_diffrn_reflns_theta_full 27.11
_diffrn_reflns_theta_max 27.11
_diffrn_reflns_theta_min 2.59
_diffrn_source 'fine-focus sealed tube'
_exptl_absorpt_coefficient_mu 0.832
_exptl_absorpt_correction_type none
_exptl_crystal_colour yellow
_exptl_crystal_density_diffrn 1.465
_exptl_crystal_density_method 'not measured'
_exptl_crystal_description prism
_exptl_crystal_F_000 1464
_exptl_crystal_size_max 0.2
_exptl_crystal_size_mid 0.2
_exptl_crystal_size_min 0.15
_refine_diff_density_max 1.084
_refine_diff_density_min -0.919
_refine_diff_density_rms 0.103
_refine_ls_extinction_method none
_refine_ls_goodness_of_fit_ref 1.040
_refine_ls_hydrogen_treatment mixed
_refine_ls_matrix_type full
_refine_ls_number_parameters 371
_refine_ls_number_reflns 7174
_refine_ls_number_restraints 0
_refine_ls_restrained_S_all 1.040
_refine_ls_R_factor_all 0.1013
_refine_ls_R_factor_gt 0.0507
_refine_ls_shift/su_max 0.001
_refine_ls_shift/su_mean 0.000
_refine_ls_structure_factor_coef Fsqd
_refine_ls_weighting_details 'calc w=1/[\s^2^(Fo^2^)+(0.0741P)^2^+0.0000P] where P=(Fo^2^+2Fc^2^)/3'
_refine_ls_weighting_scheme calc
_refine_ls_wR_factor_gt 0.1236
_refine_ls_wR_factor_ref 0.1443
_reflns_number_gt 4503
_reflns_number_total 7174
_reflns_threshold_expression >2sigma(I)
_cod_data_source_file ic501566u_si_001.cif
_cod_data_source_block 6b_4CH2Cl2
_cod_original_sg_symbol_H-M 'P 21/c'
_cod_database_code 4341849

loop_
_symmetry_equiv_pos_as_xyz
'x, y, z'
'-x, y+1/2, -z+1/2'
'-x, -y, -z'
'x, -y-1/2, z-1/2'

loop_
_atom_site_label
_atom_site_type_symbol
_atom_site_fract_x
_atom_site_fract_y
_atom_site_fract_z
_atom_site_U_iso_or_equiv
_atom_site_adp_type
_atom_site_occupancy
_atom_site_symmetry_multiplicity
_atom_site_calc_flag
_atom_site_refinement_flags
Pd1 Pd 1.0000 1.0000 1.0000 0.02172(13) Uani 1 2 d S
P1 P 0.89918(8) 1.03735(5) 0.86190(6) 0.0224(2) Uani 1 1 d .
P2 P 0.83888(8) 0.92477(5) 0.95476(6) 0.0228(2) Uani 1 1 d .
C1 C 0.7785(3) 0.9792(2) 0.8615(3) 0.0242(9) Uani 1 1 d .
C2 C 0.6749(3) 0.9714(2) 0.7953(2) 0.0236(8) Uani 1 1 d .
C3 C 0.5910(3) 0.9156(2) 0.7977(3) 0.0291(9) Uani 1 1 d .
H3 H 0.6012 0.8844 0.8476 0.035 Uiso 1 1 calc R
C4 C 0.4974(4) 0.9064(2) 0.7301(3) 0.0323(10) Uani 1 1 d .
H4 H 0.4444 0.8679 0.7328 0.039 Uiso 1 1 calc R
C5 C 0.5514(4) 1.0058(2) 0.6540(3) 0.0318(9) Uani 1 1 d .
H5 H 0.5369 1.0368 0.6037 0.038 Uiso 1 1 calc R
C6 C 0.6467(4) 1.0177(2) 0.7209(3) 0.0289(9) Uani 1 1 d .
H6 H 0.6956 1.0582 0.7172 0.035 Uiso 1 1 calc R
C7 C 0.8573(3) 1.1321(2) 0.8524(2) 0.0248(8) Uani 1 1 d .
C8 C 0.7603(4) 1.1552(2) 0.8837(3) 0.0333(10) Uani 1 1 d .
H8 H 0.7097 1.1201 0.9003 0.040 Uiso 1 1 calc R
C9 C 0.7372(4) 1.2281(2) 0.8908(3) 0.0425(12) Uani 1 1 d .
H9 H 0.6716 1.2430 0.9129 0.051 Uiso 1 1 calc R
C10 C 0.8091(4) 1.2795(2) 0.8661(3) 0.0405(11) Uani 1 1 d .
H10 H 0.7934 1.3298 0.8709 0.049 Uiso 1 1 calc R
C11 C 0.9036(4) 1.2572(2) 0.8342(3) 0.0452(12) Uani 1 1 d .
H11 H 0.9535 1.2925 0.8173 0.054 Uiso 1 1 calc R
C12 C 0.9272(4) 1.1844(2) 0.8264(3) 0.0337(10) Uani 1 1 d .
H12 H 0.9919 1.1702 0.8029 0.040 Uiso 1 1 calc R
C13 C 0.9750(3) 1.0183(2) 0.7734(3) 0.0245(9) Uani 1 1 d .
C14 C 1.0807(4) 0.9811(2) 0.7960(3) 0.0354(10) Uani 1 1 d .
H14 H 1.1124 0.9691 0.8561 0.042 Uiso 1 1 calc R
C15 C 1.1395(4) 0.9616(2) 0.7319(3) 0.0428(11) Uani 1 1 d .
H15 H 1.2118 0.9365 0.7482 0.051 Uiso 1 1 calc R
C16 C 1.0943(4) 0.9780(2) 0.6446(3) 0.0409(11) Uani 1 1 d .
H16 H 1.1350 0.9644 0.6005 0.049 Uiso 1 1 calc R
C17 C 0.9899(4) 1.0144(2) 0.6216(3) 0.0386(11) Uani 1 1 d .
H17 H 0.9578 1.0253 0.5612 0.046 Uiso 1 1 calc R
C18 C 0.9310(4) 1.0354(2) 0.6859(3) 0.0320(10) Uani 1 1 d .
H18 H 0.8600 1.0618 0.6694 0.038 Uiso 1 1 calc R
C19 C 0.8710(4) 0.8323(2) 0.9254(2) 0.0276(9) Uani 1 1 d .
C20 C 0.7851(4) 0.7790(2) 0.9042(3) 0.0375(11) Uani 1 1 d .
H20 H 0.7078 0.7893 0.9097 0.045 Uiso 1 1 calc R
C21 C 0.8111(5) 0.7115(2) 0.8753(3) 0.0517(13) Uani 1 1 d .
H21 H 0.7515 0.6760 0.8591 0.062 Uiso 1 1 calc R
C22 C 0.9234(6) 0.6960(3) 0.8701(4) 0.0703(18) Uani 1 1 d .
H22 H 0.9417 0.6492 0.8511 0.084 Uiso 1 1 calc R
C23 C 1.0091(5) 0.7468(3) 0.8919(4) 0.0658(17) Uani 1 1 d .
H23 H 1.0867 0.7352 0.8882 0.079 Uiso 1 1 calc R
C24 C 0.9834(4) 0.8160(2) 0.9197(3) 0.0458(12) Uani 1 1 d .
H24 H 1.0432 0.8515 0.9345 0.055 Uiso 1 1 calc R
C25 C 0.7396(3) 0.9147(2) 1.0293(2) 0.0248(8) Uani 1 1 d .
C26 C 0.6657(4) 0.9719(2) 1.0372(3) 0.0367(10) Uani 1 1 d .
H26 H 0.6628 1.0135 1.0004 0.044 Uiso 1 1 calc R
C27 C 0.5956(4) 0.9685(3) 1.0990(3) 0.0472(12) Uani 1 1 d .
H27 H 0.5459 1.0082 1.1047 0.057 Uiso 1 1 calc R
C28 C 0.5979(4) 0.9086(3) 1.1513(3) 0.0500(13) Uani 1 1 d .
H28 H 0.5487 0.9062 1.1924 0.060 Uiso 1 1 calc R
C29 C 0.6715(4) 0.8515(3) 1.1445(3) 0.0539(14) Uani 1 1 d .
H29 H 0.6735 0.8100 1.1812 0.065 Uiso 1 1 calc R
C30 C 0.7429(4) 0.8548(2) 1.0838(3) 0.0378(11) Uani 1 1 d .
H30 H 0.7942 0.8157 1.0798 0.045 Uiso 1 1 calc R
C31 C 0.6463(5) 1.2328(3) 0.6401(4) 0.0704(17) Uani 1 1 d .
H31A H 0.6460 1.1980 0.5913 0.085 Uiso 1 1 calc R
H31B H 0.7179 1.2243 0.6863 0.085 Uiso 1 1 calc R
C32 C 0.2349(4) 1.1164(3) 0.4251(3) 0.0602(14) Uani 1 1 d .
H32A H 0.1795 1.1298 0.4623 0.072 Uiso 1 1 calc R
H32B H 0.2352 1.0628 0.4201 0.072 Uiso 1 1 calc R
N1 N 0.4775(3) 0.9505(2) 0.6587(2) 0.0337(8) Uani 1 1 d .
Cl1 Cl 0.29465(9) 0.91290(6) 0.49383(7) 0.0366(3) Uani 1 1 d .
Cl2 Cl 0.6481(2) 1.32232(10) 0.59954(14) 0.1223(9) Uani 1 1 d .
Cl3 Cl 0.52507(13) 1.21759(8) 0.68413(10) 0.0675(4) Uani 1 1 d .
Cl4 Cl 0.37447(13) 1.14629(9) 0.47622(11) 0.0825(5) Uani 1 1 d .
Cl5 Cl 0.18743(12) 1.15440(8) 0.31932(9) 0.0621(4) Uani 1 1 d .
H1N H 0.422(4) 0.942(2) 0.612(3) 0.044(14) Uiso 1 1 d .

loop_
_atom_site_aniso_label
_atom_site_aniso_U_11
_atom_site_aniso_U_22
_atom_site_aniso_U_33
_atom_site_aniso_U_23
_atom_site_aniso_U_13
_atom_site_aniso_U_12
Pd1 0.0238(2) 0.0243(2) 0.0163(2) 0.00084(18) 0.00302(17) 0.00009(18)
P1 0.0249(5) 0.0252(5) 0.0162(5) 0.0008(4) 0.0022(4) 0.0008(4)
P2 0.0241(5) 0.0250(5) 0.0192(5) 0.0006(4) 0.0042(4) 0.0000(4)
C1 0.026(2) 0.0245(19) 0.022(2) 0.0023(16) 0.0062(18) -0.0014(16)
C2 0.027(2) 0.0259(19) 0.019(2) -0.0006(16) 0.0064(17) 0.0017(17)
C3 0.030(2) 0.033(2) 0.024(2) 0.0047(18) 0.0052(19) 0.0004(18)
C4 0.030(2) 0.036(2) 0.031(3) 0.002(2) 0.008(2) -0.0050(18)
C5 0.032(2) 0.037(2) 0.024(2) 0.0051(19) 0.0025(19) 0.001(2)
C6 0.031(2) 0.034(2) 0.020(2) 0.0020(17) 0.0016(18) -0.0025(17)
C7 0.029(2) 0.030(2) 0.016(2) -0.0016(16) 0.0037(17) 0.0006(17)
C8 0.040(2) 0.031(2) 0.031(2) 0.0038(19) 0.012(2) 0.0033(19)
C9 0.053(3) 0.038(3) 0.041(3) 0.005(2) 0.020(2) 0.013(2)
C10 0.052(3) 0.029(2) 0.041(3) 0.001(2) 0.010(2) 0.006(2)
C11 0.042(3) 0.034(2) 0.060(3) 0.010(2) 0.011(3) -0.006(2)
C12 0.036(2) 0.032(2) 0.034(2) 0.0032(19) 0.008(2) -0.0001(19)
C13 0.025(2) 0.027(2) 0.021(2) -0.0018(16) 0.0046(17) -0.0046(16)
C14 0.038(3) 0.043(2) 0.024(2) -0.0033(19) 0.006(2) 0.003(2)
C15 0.037(3) 0.053(3) 0.039(3) -0.007(2) 0.010(2) 0.012(2)
C16 0.052(3) 0.047(3) 0.027(3) -0.007(2) 0.017(2) 0.000(2)
C17 0.046(3) 0.051(3) 0.019(2) -0.0002(19) 0.009(2) 0.002(2)
C18 0.034(2) 0.038(2) 0.024(2) 0.0044(19) 0.0072(19) 0.0014(19)
C19 0.039(2) 0.026(2) 0.018(2) 0.0026(17) 0.0076(19) 0.0067(18)
C20 0.046(3) 0.030(2) 0.035(3) 0.001(2) 0.005(2) -0.002(2)
C21 0.080(4) 0.031(2) 0.048(3) -0.007(2) 0.024(3) -0.005(3)
C22 0.116(5) 0.035(3) 0.076(4) 0.000(3) 0.055(4) 0.007(3)
C23 0.074(4) 0.055(3) 0.084(4) 0.002(3) 0.050(4) 0.021(3)
C24 0.051(3) 0.044(3) 0.049(3) 0.003(2) 0.026(3) 0.006(2)
C25 0.023(2) 0.032(2) 0.018(2) 0.0002(17) 0.0006(17) -0.0048(17)
C26 0.041(3) 0.038(2) 0.033(3) 0.002(2) 0.011(2) 0.002(2)
C27 0.046(3) 0.057(3) 0.042(3) -0.003(3) 0.018(2) 0.013(2)
C28 0.046(3) 0.073(4) 0.038(3) 0.010(3) 0.025(2) 0.005(3)
C29 0.066(4) 0.057(3) 0.045(3) 0.018(3) 0.028(3) 0.000(3)
C30 0.042(3) 0.042(3) 0.032(3) 0.008(2) 0.015(2) 0.008(2)
C31 0.068(4) 0.065(4) 0.078(4) -0.028(3) 0.016(3) 0.008(3)
C32 0.055(3) 0.075(4) 0.048(3) -0.015(3) 0.007(3) 0.010(3)
N1 0.0240(19) 0.047(2) 0.026(2) -0.0027(18) -0.0018(17) -0.0032(17)
Cl1 0.0349(6) 0.0476(6) 0.0253(6) 0.0007(5) 0.0021(5) -0.0025(5)
Cl2 0.217(3) 0.0707(11) 0.1150(16) 0.0003(11) 0.1130(18) 0.0163(13)
Cl3 0.0644(9) 0.0593(8) 0.0708(10) -0.0054(7) -0.0023(8) 0.0008(7)
Cl4 0.0617(9) 0.0886(11) 0.0843(12) -0.0343(9) -0.0116(9) 0.0080(8)
Cl5 0.0595(8) 0.0715(9) 0.0534(8) -0.0112(7) 0.0081(7) 0.0109(7)

loop_
_atom_type_symbol
_atom_type_description
_atom_type_scat_dispersion_real
_atom_type_scat_dispersion_imag
_atom_type_scat_source
Pd Pd -0.9988 1.0072 'International Tables Vol C Tables 4.2.6.8 and 6.1.1.4'
P P 0.1023 0.0942 'International Tables Vol C Tables 4.2.6.8 and 6.1.1.4'
C C 0.0033 0.0016 'International Tables Vol C Tables 4.2.6.8 and 6.1.1.4'
N N 0.0061 0.0033 'International Tables Vol C Tables 4.2.6.8 and 6.1.1.4'
Cl Cl 0.1484 0.1585 'International Tables Vol C Tables 4.2.6.8 and 6.1.1.4'
H H 0.0000 0.0000 'International Tables Vol C Tables 4.2.6.8 and 6.1.1.4'

loop_
_geom_angle_atom_site_label_1
_geom_angle_atom_site_label_2
_geom_angle_atom_site_label_3
_geom_angle
_geom_angle_site_symmetry_1
_geom_angle_site_symmetry_3
P1 Pd1 P1 180.00(3) 3_777 .
P1 Pd1 P2 71.38(3) 3_777 3_777
P1 Pd1 P2 108.62(3) . 3_777
P1 Pd1 P2 108.62(3) 3_777 .
P1 Pd1 P2 71.38(3) . .
P2 Pd1 P2 180.0 3_777 .
C1 P1 C7 112.23(17) . .
C1 P1 C13 113.77(17) . .
C7 P1 C13 107.01(17) . .
C1 P1 Pd1 94.03(13) . .
C7 P1 Pd1 115.91(13) . .
C13 P1 Pd1 113.75(13) . .
C1 P2 C19 113.08(18) . .
C1 P2 C25 112.13(18) . .
C19 P2 C25 105.08(17) . .
C1 P2 Pd1 93.58(13) . .
C19 P2 Pd1 115.56(14) . .
C25 P2 Pd1 117.48(13) . .
C2 C1 P2 131.2(3) . .
C2 C1 P1 128.5(3) . .
P2 C1 P1 99.3(2) . .
C6 C2 C1 122.6(4) . .
C6 C2 C3 114.5(4) . .
C1 C2 C3 122.9(3) . .
C4 C3 C2 121.2(4) . .
C4 C3 H3 119.4 . .
C2 C3 H3 119.4 . .
N1 C4 C3 121.6(4) . .
N1 C4 H4 119.2 . .
C3 C4 H4 119.2 . .
N1 C5 C6 120.6(4) . .
N1 C5 H5 119.7 . .
C6 C5 H5 119.7 . .
C5 C6 C2 121.9(4) . .
C5 C6 H6 119.1 . .
C2 C6 H6 119.1 . .
C12 C7 C8 118.1(3) . .
C12 C7 P1 121.9(3) . .
C8 C7 P1 119.5(3) . .
C9 C8 C7 120.9(4) . .
C9 C8 H8 119.6 . .
C7 C8 H8 119.6 . .
C10 C9 C8 120.2(4) . .
C10 C9 H9 119.9 . .
C8 C9 H9 119.9 . .
C11 C10 C9 119.3(4) . .
C11 C10 H10 120.4 . .
C9 C10 H10 120.4 . .
C10 C11 C12 121.1(4) . .
C10 C11 H11 119.5 . .
C12 C11 H11 119.5 . .
C11 C12 C7 120.5(4) . .
C11 C12 H12 119.7 . .
C7 C12 H12 119.7 . .
C18 C13 C14 118.6(3) . .
C18 C13 P1 123.8(3) . .
C14 C13 P1 117.5(3) . .
C15 C14 C13 120.6(4) . .
C15 C14 H14 119.7 . .
C13 C14 H14 119.7 . .
C16 C15 C14 120.4(4) . .
C16 C15 H15 119.8 . .
C14 C15 H15 119.8 . .
C15 C16 C17 119.5(4) . .
C15 C16 H16 120.2 . .
C17 C16 H16 120.2 . .
C16 C17 C18 120.5(4) . .
C16 C17 H17 119.7 . .
C18 C17 H17 119.7 . .
C13 C18 C17 120.3(4) . .
C13 C18 H18 119.8 . .
C17 C18 H18 119.8 . .
C24 C19 C20 119.0(4) . .
C24 C19 P2 118.3(3) . .
C20 C19 P2 122.5(3) . .
C21 C20 C19 120.7(4) . .
C21 C20 H20 119.6 . .
C19 C20 H20 119.6 . .
C22 C21 C20 119.5(5) . .
C22 C21 H21 120.2 . .
C20 C21 H21 120.2 . .
C23 C22 C21 120.8(5) . .
C23 C22 H22 119.6 . .
C21 C22 H22 119.6 . .
C22 C23 C24 120.3(5) . .
C22 C23 H23 119.9 . .
C24 C23 H23 119.9 . .
C19 C24 C23 119.6(5) . .
C19 C24 H24 120.2 . .
C23 C24 H24 120.2 . .
C30 C25 C26 119.0(3) . .
C30 C25 P2 122.1(3) . .
C26 C25 P2 118.6(3) . .
C25 C26 C27 120.1(4) . .
C25 C26 H26 119.9 . .
C27 C26 H26 119.9 . .
C28 C27 C26 120.4(4) . .
C28 C27 H27 119.8 . .
C26 C27 H27 119.8 . .
C27 C28 C29 120.0(4) . .
C27 C28 H28 120.0 . .
C29 C28 H28 120.0 . .
C28 C29 C30 120.0(4) . .
C28 C29 H29 120.0 . .
C30 C29 H29 120.0 . .
C25 C30 C29 120.4(4) . .
C25 C30 H30 119.8 . .
C29 C30 H30 119.8 . .
Cl3 C31 Cl2 111.5(3) . .
Cl3 C31 H31A 109.3 . .
Cl2 C31 H31A 109.3 . .
Cl3 C31 H31B 109.3 . .
Cl2 C31 H31B 109.3 . .
H31A C31 H31B 108.0 . .
Cl4 C32 Cl5 111.8(3) . .
Cl4 C32 H32A 109.3 . .
Cl5 C32 H32A 109.3 . .
Cl4 C32 H32B 109.3 . .
Cl5 C32 H32B 109.3 . .
H32A C32 H32B 107.9 . .
C4 N1 C5 120.0(4) . .
C4 N1 H1N 122(3) . .
C5 N1 H1N 117(3) . .

loop_
_geom_bond_atom_site_label_1
_geom_bond_atom_site_label_2
_geom_bond_distance
_geom_bond_site_symmetry_2
Pd1 P1 2.3092(10) 3_777
Pd1 P1 2.3093(10) .
Pd1 P2 2.3247(10) 3_777
Pd1 P2 2.3247(10) .
P1 C1 1.775(4) .
P1 C7 1.808(4) .
P1 C13 1.825(4) .
P2 C1 1.772(4) .
P2 C19 1.821(4) .
P2 C25 1.823(4) .
C1 C2 1.415(5) .
C2 C6 1.413(5) .
C2 C3 1.429(5) .
C3 C4 1.351(6) .
C3 H3 0.9500 .
C4 N1 1.349(5) .
C4 H4 0.9500 .
C5 N1 1.351(5) .
C5 C6 1.365(6) .
C5 H5 0.9500 .
C6 H6 0.9500 .
C7 C12 1.382(5) .
C7 C8 1.400(5) .
C8 C9 1.378(6) .
C8 H8 0.9500 .
C9 C10 1.377(6) .
C9 H9 0.9500 .
C10 C11 1.373(6) .
C10 H10 0.9500 .
C11 C12 1.378(6) .
C11 H11 0.9500 .
C12 H12 0.9500 .
C13 C18 1.377(5) .
C13 C14 1.393(6) .
C14 C15 1.376(5) .
C14 H14 0.9500 .
C15 C16 1.373(6) .
C15 H15 0.9500 .
C16 C17 1.374(6) .
C16 H16 0.9500 .
C17 C18 1.387(5) .
C17 H17 0.9500 .
C18 H18 0.9500 .
C19 C24 1.377(6) .
C19 C20 1.394(6) .
C20 C21 1.375(6) .
C20 H20 0.9500 .
C21 C22 1.370(7) .
C21 H21 0.9500 .
C22 C23 1.361(8) .
C22 H22 0.9500 .
C23 C24 1.397(6) .
C23 H23 0.9500 .
C24 H24 0.9500 .
C25 C30 1.384(5) .
C25 C26 1.387(5) .
C26 C27 1.395(6) .
C26 H26 0.9500 .
C27 C28 1.366(7) .
C27 H27 0.9500 .
C28 C29 1.378(6) .
C28 H28 0.9500 .
C29 C30 1.392(6) .
C29 H29 0.9500 .
C30 H30 0.9500 .
C31 Cl3 1.732(6) .
C31 Cl2 1.764(6) .
C31 H31A 0.9900 .
C31 H31B 0.9900 .
C32 Cl4 1.745(5) .
C32 Cl5 1.756(6) .
C32 H32A 0.9900 .
C32 H32B 0.9900 .
N1 H1N 0.88(5) .
